data_1544945
loop_
_publ_author_name
'Tiwari, Virendra Kumar'
'Kamal, Neha'
'Kapur, Manmohan'

_publ_section_title
;
 One Substrate, Two Modes of C-H Functionalization: A Metal-Controlled
 Site-Selectivity Switch in C-H Arylation Reactions.
;
_journal_issue 1
_journal_name_full 'Organic letters'
_journal_page_first 262
_journal_page_last 265
_journal_paper_doi 10.1021/acs.orglett.6b03558
_journal_volume 19
_journal_year 2017
_chemical_absolute_configuration unk
_chemical_formula_sum 'C23 H17 Cl2 N O'
_chemical_formula_weight 394.27
_space_group_crystal_system orthorhombic
_space_group_IT_number 19
_space_group_name_Hall 'P 2ac 2ab'
_space_group_name_H-M_alt 'P 21 21 21'
_symmetry_space_group_name_Hall 'P 2ac 2ab'
_symmetry_space_group_name_H-M 'P 21 21 21'
_atom_sites_solution_hydrogens geom
_audit_creation_method SHELXL-2014/7
_cell_angle_alpha 90
_cell_angle_beta 90
_cell_angle_gamma 90
_cell_formula_units_Z 4
_cell_length_a 8.0323(14)
_cell_length_b 11.0444(15)
_cell_length_c 21.437(4)
_cell_measurement_reflns_used 5935
_cell_measurement_temperature 150(2)
_cell_measurement_theta_max 25.06
_cell_measurement_theta_min 2.71
_cell_volume 1901.7(5)
_computing_structure_refinement 'SHELXL-2014/7 (Sheldrick, 2014)'
_diffrn_ambient_temperature 150(2)
_diffrn_measured_fraction_theta_full 0.999
_diffrn_measured_fraction_theta_max 0.999
_diffrn_measurement_device_type 'Bruker APEX-II CCD'
_diffrn_measurement_method '\f and \w scans'
_diffrn_radiation_type MoK\a
_diffrn_radiation_wavelength 0.71073
_diffrn_reflns_av_unetI/netI 0.0404
_diffrn_reflns_Laue_measured_fraction_full 0.999
_diffrn_reflns_Laue_measured_fraction_max 0.999
_diffrn_reflns_number 2498
_diffrn_reflns_point_group_measured_fraction_full 0.578
_diffrn_reflns_point_group_measured_fraction_max 0.572
_diffrn_reflns_theta_full 25.242
_diffrn_reflns_theta_max 27.484
_diffrn_reflns_theta_min 2.074
_exptl_absorpt_coefficient_mu 0.354
_exptl_absorpt_correction_type none
_exptl_crystal_colour WHITE
_exptl_crystal_density_diffrn 1.377
_exptl_crystal_description BLOCK
_exptl_crystal_F_000 816
_exptl_crystal_size_max .39
_exptl_crystal_size_mid .38
_exptl_crystal_size_min .36
_refine_diff_density_max 0.238
_refine_diff_density_min -0.232
_refine_diff_density_rms 0.052
_refine_ls_abs_structure_details
;
No quotients, so Flack parameter determined by classical intensity fit
;
_refine_ls_abs_structure_Flack 0.31(10)
_refine_ls_extinction_method none
_refine_ls_goodness_of_fit_ref 0.977
_refine_ls_hydrogen_treatment constr
_refine_ls_matrix_type full
_refine_ls_number_parameters 245
_refine_ls_number_reflns 2498
_refine_ls_number_restraints 0
_refine_ls_restrained_S_all 0.977
_refine_ls_R_factor_all 0.0702
_refine_ls_R_factor_gt 0.0395
_refine_ls_shift/su_max 0.000
_refine_ls_shift/su_mean 0.000
_refine_ls_structure_factor_coef Fsqd
_refine_ls_weighting_details 'w=1/[\s^2^(Fo^2^)+(0.0702P)^2^+0.5674P] where P=(Fo^2^+2Fc^2^)/3'
_refine_ls_weighting_scheme calc
_refine_ls_wR_factor_gt 0.0927
_refine_ls_wR_factor_ref 0.1163
_reflns_Friedel_coverage 0.000
_reflns_Friedel_fraction_full 0.000
_reflns_Friedel_fraction_max 0.000
_reflns_number_gt 1905
_reflns_number_total 2498
_reflns_threshold_expression 'I > 2\s(I)'
_cod_data_source_file ol6b03558_si_003.cif
_cod_data_source_block TRYA5
_cod_depositor_comments 'Adding full bibliography for 1544945.cif.'
_cod_database_code 1544945
_shelx_shelxl_version_number 2014/7
_shelx_space_group_comment
;
The symmetry employed for this shelxl refinement is uniquely defined
by the following loop, which should always be used as a source of
symmetry information in preference to the above space-group names.
They are only intended as comments.
;

loop_
_space_group_symop_operation_xyz
'x, y, z'
'x+1/2, -y+1/2, -z'
'-x, y+1/2, -z+1/2'
'-x+1/2, -y, z+1/2'

loop_
_atom_site_label
_atom_site_type_symbol
_atom_site_fract_x
_atom_site_fract_y
_atom_site_fract_z
_atom_site_U_iso_or_equiv
_atom_site_adp_type
_atom_site_occupancy
_atom_site_site_symmetry_order
_atom_site_calc_flag
_atom_site_refinement_flags_posn
_atom_site_refinement_flags_adp
_atom_site_disorder_assembly
_atom_site_disorder_group
Cl1 Cl 0.56736(15) 0.19413(8) 0.01427(4) 0.0498(3) Uani 1 1 d . . A 1
Cl2 Cl 0.29731(16) 0.16100(8) 0.12042(5) 0.0506(3) Uani 1 1 d . . A 1
N1 N 0.3052(3) 0.7360(2) 0.12837(11) 0.0233(6) Uani 1 1 d . . A 1
C1 C 0.4908(5) 0.3181(3) 0.05468(15) 0.0324(8) Uani 1 1 d . . A 1
C2 C 0.5455(5) 0.4326(3) 0.03963(16) 0.0338(8) Uani 1 1 d . . A 1
H17 H 0.6228 0.4434 0.0066 0.041 Uiso 1 1 calc R U A 1
C3 C 0.4880(5) 0.5320(3) 0.07264(15) 0.0299(8) Uani 1 1 d . . A 1
H2 H 0.5273 0.6107 0.0623 0.036 Uiso 1 1 calc R U A 1
C4 C 0.3726(4) 0.5177(3) 0.12105(15) 0.0260(7) Uani 1 1 d . . A 1
C5 C 0.3171(4) 0.6213(3) 0.15848(15) 0.0265(7) Uani 1 1 d . . A 1
C6 C 0.3665(4) 0.8408(3) 0.16441(14) 0.0242(7) Uani 1 1 d . . A 1
H16 H 0.3244 0.9155 0.1433 0.029 Uiso 1 1 calc R U A 1
C7 C 0.5546(4) 0.8469(3) 0.16366(15) 0.0270(7) Uani 1 1 d . . A 1
C8 C 0.6314(5) 0.9080(3) 0.11507(17) 0.0343(8) Uani 1 1 d . . A 1
H12 H 0.5658 0.9458 0.0837 0.041 Uiso 1 1 calc R U A 1
C9 C 0.8036(5) 0.9142(4) 0.11204(19) 0.0482(10) Uani 1 1 d . . A 1
H13 H 0.8560 0.9557 0.0786 0.058 Uiso 1 1 calc R U A 1
C10 C 0.8981(5) 0.8601(4) 0.1574(2) 0.0544(13) Uani 1 1 d . . A 1
H1 H 1.0160 0.8657 0.1557 0.065 Uiso 1 1 calc R U A 1
C11 C 0.3149(5) 0.4018(3) 0.13477(15) 0.0311(8) Uani 1 1 d . . A 1
H3 H 0.2343 0.3904 0.1666 0.037 Uiso 1 1 calc R U A 1
C12 C 0.3754(5) 0.3030(3) 0.10185(15) 0.0316(8) Uani 1 1 d . . A 1
C15 C 0.2913(4) 0.8379(3) 0.22891(14) 0.0260(7) Uani 1 1 d . . A 1
C16 C 0.2593(5) 0.9435(3) 0.26170(15) 0.0342(8) Uani 1 1 d . . A 1
H11 H 0.2837 1.0195 0.2431 0.041 Uiso 1 1 calc R U A 1
C17 C 0.1923(5) 0.9395(4) 0.32120(17) 0.0419(9) Uani 1 1 d . . A 1
H10 H 0.1698 1.0124 0.3432 0.050 Uiso 1 1 calc R U A 1
C18 C 0.1585(5) 0.8285(4) 0.34831(17) 0.0444(10) Uani 1 1 d . . A 1
H9 H 0.1132 0.8254 0.3892 0.053 Uiso 1 1 calc R U A 1
C19 C 0.1900(5) 0.7221(3) 0.31648(16) 0.0377(8) Uani 1 1 d . . A 1
H8 H 0.1664 0.6464 0.3356 0.045 Uiso 1 1 calc R U A 1
C20 C 0.2567(4) 0.7259(3) 0.25618(15) 0.0299(8) Uani 1 1 d . . A 1
C21 C 0.2932(5) 0.6168(3) 0.22000(16) 0.0308(8) Uani 1 1 d . . A 1
H7 H 0.3002 0.5410 0.2408 0.037 Uiso 1 1 calc R U A 1
C22 C 0.6521(5) 0.7916(3) 0.20893(17) 0.0355(8) Uani 1 1 d . . A 1
H15 H 0.6010 0.7492 0.2424 0.043 Uiso 1 1 calc R U A 1
C23 C 0.8238(5) 0.7982(4) 0.20519(19) 0.0476(11) Uani 1 1 d . . A 1
H14 H 0.8905 0.7596 0.2359 0.057 Uiso 1 1 calc R U A 1
C5A C 0.2171(4) 0.7569(3) 0.07426(14) 0.0269(7) Uani 1 1 d . . A 1
C1A C 0.1105(5) 0.6571(3) 0.04960(17) 0.0384(9) Uani 1 1 d . . A 1
H1A1 H 0.0188 0.6915 0.0252 0.058 Uiso 1 1 calc R U A 1
H1A2 H 0.0651 0.6102 0.0845 0.058 Uiso 1 1 calc R U A 1
H1A3 H 0.1775 0.6040 0.0229 0.058 Uiso 1 1 calc R U A 1
O1A O 0.2212(4) 0.8553(2) 0.04902(11) 0.0385(6) Uani 1 1 d . . A 1

loop_
_atom_site_aniso_label
_atom_site_aniso_U_11
_atom_site_aniso_U_22
_atom_site_aniso_U_33
_atom_site_aniso_U_23
_atom_site_aniso_U_13
_atom_site_aniso_U_12
Cl1 0.0755(8) 0.0354(4) 0.0386(5) -0.0064(4) 0.0077(5) 0.0139(5)
Cl2 0.0796(8) 0.0232(4) 0.0490(6) 0.0027(4) 0.0096(6) -0.0053(5)
N1 0.0276(14) 0.0214(12) 0.0210(13) 0.0012(10) -0.0020(12) 0.0024(11)
C1 0.042(2) 0.0294(17) 0.0260(17) -0.0015(14) -0.0050(16) 0.0044(16)
C2 0.038(2) 0.0358(18) 0.0278(17) 0.0030(15) 0.0017(16) 0.0038(17)
C3 0.0326(19) 0.0277(16) 0.0294(18) 0.0045(14) -0.0012(15) -0.0004(14)
C4 0.0297(17) 0.0213(14) 0.0271(17) 0.0003(13) -0.0055(16) 0.0028(13)
C5 0.0275(18) 0.0259(15) 0.0259(17) 0.0031(13) -0.0047(15) -0.0025(14)
C6 0.0262(16) 0.0203(14) 0.0260(16) -0.0015(13) -0.0010(14) 0.0005(13)
C7 0.0267(18) 0.0281(15) 0.0263(16) -0.0083(14) 0.0003(15) 0.0002(15)
C8 0.0288(19) 0.044(2) 0.0300(18) -0.0061(16) 0.0021(16) -0.0013(16)
C9 0.036(2) 0.071(3) 0.037(2) -0.013(2) 0.0066(19) -0.011(2)
C10 0.023(2) 0.090(3) 0.049(3) -0.035(3) 0.0030(19) 0.002(2)
C11 0.038(2) 0.0302(16) 0.0252(17) 0.0046(13) 0.0003(16) 0.0003(16)
C12 0.043(2) 0.0219(14) 0.0300(17) 0.0028(13) -0.0062(16) 0.0022(15)
C15 0.0235(17) 0.0296(16) 0.0250(16) -0.0034(13) -0.0049(14) 0.0004(15)
C16 0.037(2) 0.0341(17) 0.0319(18) -0.0045(15) -0.0007(16) 0.0026(16)
C17 0.044(2) 0.049(2) 0.0332(19) -0.0159(17) 0.0016(18) 0.0051(19)
C18 0.046(2) 0.064(3) 0.0239(18) -0.0027(18) 0.0038(17) 0.006(2)
C19 0.041(2) 0.046(2) 0.0259(17) 0.0037(16) 0.0006(17) 0.0006(18)
C20 0.0297(19) 0.0364(18) 0.0237(16) -0.0006(14) -0.0038(14) 0.0039(15)
C21 0.039(2) 0.0255(15) 0.0283(17) 0.0053(13) -0.0021(16) 0.0018(15)
C22 0.032(2) 0.0399(19) 0.0342(19) -0.0071(16) -0.0051(16) 0.0040(16)
C23 0.034(2) 0.062(3) 0.047(2) -0.019(2) -0.0152(19) 0.018(2)
C5A 0.0265(17) 0.0322(16) 0.0220(15) 0.0002(13) -0.0006(14) 0.0056(15)
C1A 0.040(2) 0.0427(19) 0.0321(18) -0.0055(16) -0.0159(17) -0.0014(18)
O1A 0.0488(16) 0.0371(13) 0.0295(13) 0.0114(10) -0.0084(12) 0.0019(12)

loop_
_atom_type_symbol
_atom_type_description
_atom_type_scat_dispersion_real
_atom_type_scat_dispersion_imag
_atom_type_scat_source
C C 0.0033 0.0016 'International Tables Vol C Tables 4.2.6.8 and 6.1.1.4'
H H 0.0000 0.0000 'International Tables Vol C Tables 4.2.6.8 and 6.1.1.4'
N N 0.0061 0.0033 'International Tables Vol C Tables 4.2.6.8 and 6.1.1.4'
Cl Cl 0.1484 0.1585 'International Tables Vol C Tables 4.2.6.8 and 6.1.1.4'
O O 0.0106 0.0060 'International Tables Vol C Tables 4.2.6.8 and 6.1.1.4'

loop_
_geom_angle_atom_site_label_1
_geom_angle_atom_site_label_2
_geom_angle_atom_site_label_3
_geom_angle
C5A N1 C5 124.4(3)
C5A N1 C6 118.7(2)
C5 N1 C6 116.0(2)
C2 C1 C12 119.8(3)
C2 C1 Cl1 119.7(3)
C12 C1 Cl1 120.5(3)
C1 C2 C3 120.1(3)
C1 C2 H17 119.9
C3 C2 H17 119.9
C2 C3 C4 120.6(3)
C2 C3 H2 119.7
C4 C3 H2 119.7
C11 C4 C3 118.8(3)
C11 C4 C5 120.0(3)
C3 C4 C5 121.2(3)
C21 C5 N1 118.2(3)
C21 C5 C4 123.7(3)
N1 C5 C4 117.8(3)
N1 C6 C15 109.2(3)
N1 C6 C7 111.2(3)
C15 C6 C7 114.2(3)
N1 C6 H16 107.3
C15 C6 H16 107.3
C7 C6 H16 107.3
C8 C7 C22 119.2(3)
C8 C7 C6 118.3(3)
C22 C7 C6 122.5(3)
C7 C8 C9 120.2(4)
C7 C8 H12 119.9
C9 C8 H12 119.9
C10 C9 C8 119.8(4)
C10 C9 H13 120.1
C8 C9 H13 120.1
C23 C10 C9 120.5(4)
C23 C10 H1 119.8
C9 C10 H1 119.8
C12 C11 C4 119.9(3)
C12 C11 H3 120.0
C4 C11 H3 120.0
C1 C12 C11 120.8(3)
C1 C12 Cl2 121.3(3)
C11 C12 Cl2 117.9(3)
C16 C15 C20 119.8(3)
C16 C15 C6 121.4(3)
C20 C15 C6 118.8(3)
C17 C16 C15 120.8(3)
C17 C16 H11 119.6
C15 C16 H11 119.6
C18 C17 C16 119.4(3)
C18 C17 H10 120.3
C16 C17 H10 120.3
C19 C18 C17 120.7(3)
C19 C18 H9 119.7
C17 C18 H9 119.7
C18 C19 C20 120.1(3)
C18 C19 H8 120.0
C20 C19 H8 120.0
C15 C20 C19 119.3(3)
C15 C20 C21 117.9(3)
C19 C20 C21 122.9(3)
C5 C21 C20 121.5(3)
C5 C21 H7 119.3
C20 C21 H7 119.3
C23 C22 C7 119.9(4)
C23 C22 H15 120.1
C7 C22 H15 120.1
C10 C23 C22 120.3(4)
C10 C23 H14 119.8
C22 C23 H14 119.8
O1A C5A N1 120.7(3)
O1A C5A C1A 121.3(3)
N1 C5A C1A 118.0(3)
C5A C1A H1A1 109.5
C5A C1A H1A2 109.5
H1A1 C1A H1A2 109.5
C5A C1A H1A3 109.5
H1A1 C1A H1A3 109.5
H1A2 C1A H1A3 109.5

loop_
_geom_bond_atom_site_label_1
_geom_bond_atom_site_label_2
_geom_bond_distance
Cl1 C1 1.733(3)
Cl2 C12 1.735(3)
N1 C5A 1.379(4)
N1 C5 1.425(4)
N1 C6 1.476(4)
C1 C2 1.377(5)
C1 C12 1.382(5)
C2 C3 1.386(5)
C2 H17 0.9500
C3 C4 1.401(5)
C3 H2 0.9500
C4 C11 1.392(4)
C4 C5 1.468(4)
C5 C21 1.334(5)
C6 C15 1.509(4)
C6 C7 1.512(5)
C6 H16 1.0000
C7 C8 1.386(5)
C7 C22 1.389(5)
C8 C9 1.387(5)
C8 H12 0.9500
C9 C10 1.371(6)
C9 H13 0.9500
C10 C23 1.368(6)
C10 H1 0.9500
C11 C12 1.388(5)
C11 H3 0.9500
C15 C16 1.385(4)
C15 C20 1.397(5)
C16 C17 1.385(5)
C16 H11 0.9500
C17 C18 1.383(5)
C17 H10 0.9500
C18 C19 1.382(5)
C18 H9 0.9500
C19 C20 1.400(5)
C19 H8 0.9500
C20 C21 1.462(4)
C21 H7 0.9500
C22 C23 1.384(6)
C22 H15 0.9500
C23 H14 0.9500
C5A O1A 1.214(4)
C5A C1A 1.493(5)
C1A H1A1 0.9800
C1A H1A2 0.9800
C1A H1A3 0.9800

loop_
_geom_hbond_atom_site_label_D
_geom_hbond_atom_site_label_H
_geom_hbond_atom_site_label_A
_geom_hbond_distance_DH
_geom_hbond_distance_HA
_geom_hbond_distance_DA
_geom_hbond_angle_DHA
_geom_hbond_site_symmetry_A
C6 H16 Cl2 1.00 2.76 3.702(3) 156.4 1_565
C2 H17 O1A 0.95 2.64 3.330(4) 129.6 2_565
C6 H16 Cl2 1.00 2.76 3.702(3) 156.4 1_565
C2 H17 O1A 0.95 2.64 3.330(4) 129.6 2_565
C6 H16 Cl2 1.00 2.76 3.702(3) 156.4 1_565
C2 H17 O1A 0.95 2.64 3.330(4) 129.6 2_565
C6 H16 Cl2 1.00 2.76 3.702(3) 156.4 1_565
C2 H17 O1A 0.95 2.64 3.330(4) 129.6 2_565
C6 H16 Cl2 1.00 2.76 3.702(3) 156.4 1_565
C2 H17 O1A 0.95 2.64 3.330(4) 129.6 2_565
C6 H16 Cl2 1.00 2.76 3.702(3) 156.4 1_565
C2 H17 O1A 0.95 2.64 3.330(4) 129.6 2_565
C6 H16 Cl2 1.00 2.76 3.702(3) 156.4 1_565
C2 H17 O1A 0.95 2.64 3.330(4) 129.6 2_565
C6 H16 Cl2 1.00 2.76 3.702(3) 156.4 1_565
C2 H17 O1A 0.95 2.64 3.330(4) 129.6 2_565
C6 H16 Cl2 1.00 2.76 3.702(3) 156.4 1_565
C6 H16 Cl2 1.00 2.76 3.702(3) 156.4 1_565
C6 H16 Cl2 1.00 2.76 3.702(3) 156.4 1_565
C6 H16 Cl2 1.00 2.76 3.702(3) 156.4 1_565
C6 H16 Cl2 1.00 2.76 3.702(3) 156.4 1_565
C6 H16 Cl2 1.00 2.76 3.702(3) 156.4 1_565
C6 H16 Cl2 1.00 2.76 3.702(3) 156.4 1_565
C6 H16 Cl2 1.00 2.76 3.702(3) 156.4 1_565
C6 H16 Cl2 1.00 2.76 3.702(3) 156.4 1_565
C6 H16 Cl2 1.00 2.76 3.702(3) 156.4 1_565
C6 H16 Cl2 1.00 2.76 3.702(3) 156.4 1_565
C6 H16 Cl2 1.00 2.76 3.702(3) 156.4 1_565
C6 H16 Cl2 1.00 2.76 3.702(3) 156.4 1_565
C6 H16 Cl2 1.00 2.76 3.702(3) 156.4 1_565
C6 H16 Cl2 1.00 2.76 3.702(3) 156.4 1_565
C6 H16 Cl2 1.00 2.76 3.702(3) 156.4 1_565
C6 H16 Cl2 1.00 2.76 3.702(3) 156.4 1_565
C6 H16 Cl2 1.00 2.76 3.702(3) 156.4 1_565
C6 H16 Cl2 1.00 2.76 3.702(3) 156.4 1_565
C6 H16 Cl2 1.00 2.76 3.702(3) 156.4 1_565
C6 H16 Cl2 1.00 2.76 3.702(3) 156.4 1_565
C6 H16 Cl2 1.00 2.76 3.702(3) 156.4 1_565
C6 H16 Cl2 1.00 2.76 3.702(3) 156.4 1_565
C6 H16 Cl2 1.00 2.76 3.702(3) 156.4 1_565
C6 H16 Cl2 1.00 2.76 3.702(3) 156.4 1_565
C6 H16 Cl2 1.00 2.76 3.702(3) 156.4 1_565
C6 H16 Cl2 1.00 2.76 3.702(3) 156.4 1_565
C6 H16 Cl2 1.00 2.76 3.702(3) 156.4 1_565
C6 H16 Cl2 1.00 2.76 3.702(3) 156.4 1_565
C6 H16 Cl2 1.00 2.76 3.702(3) 156.4 1_565
C6 H16 Cl2 1.00 2.76 3.702(3) 156.4 1_565
C2 H17 O1A 0.95 2.64 3.330(4) 129.6 2_565
C6 H16 Cl2 1.00 2.76 3.702(3) 156.4 1_565
C2 H17 O1A 0.95 2.64 3.330(4) 129.6 2_565
C6 H16 Cl2 1.00 2.76 3.702(3) 156.4 1_565
C2 H17 O1A 0.95 2.64 3.330(4) 129.6 2_565
C6 H16 Cl2 1.00 2.76 3.702(3) 156.4 1_565
C2 H17 O1A 0.95 2.64 3.330(4) 129.6 2_565
C6 H16 Cl2 1.00 2.76 3.702(3) 156.4 1_565
C2 H17 O1A 0.95 2.64 3.330(4) 129.6 2_565
C6 H16 Cl2 1.00 2.76 3.702(3) 156.4 1_565
C2 H17 O1A 0.95 2.64 3.330(4) 129.6 2_565
C6 H16 Cl2 1.00 2.76 3.702(3) 156.4 1_565
C2 H17 O1A 0.95 2.64 3.330(4) 129.6 2_565
C6 H16 Cl2 1.00 2.76 3.702(3) 156.4 1_565

loop_
_geom_torsion_atom_site_label_1
_geom_torsion_atom_site_label_2
_geom_torsion_atom_site_label_3
_geom_torsion_atom_site_label_4
_geom_torsion
C12 C1 C2 C3 1.5(5)
Cl1 C1 C2 C3 -178.5(3)
C1 C2 C3 C4 -0.7(5)
C2 C3 C4 C11 -0.9(5)
C2 C3 C4 C5 176.9(3)
C5A N1 C5 C21 -133.2(4)
C6 N1 C5 C21 35.3(5)
C5A N1 C5 C4 53.3(4)
C6 N1 C5 C4 -138.1(3)
C11 C4 C5 C21 37.8(5)
C3 C4 C5 C21 -139.9(4)
C11 C4 C5 N1 -149.1(3)
C3 C4 C5 N1 33.2(5)
C5A N1 C6 C15 119.7(3)
C5 N1 C6 C15 -49.5(4)
C5A N1 C6 C7 -113.3(3)
C5 N1 C6 C7 77.5(4)
N1 C6 C7 C8 87.6(4)
C15 C6 C7 C8 -148.2(3)
N1 C6 C7 C22 -91.1(4)
C15 C6 C7 C22 33.2(4)
C22 C7 C8 C9 -0.3(5)
C6 C7 C8 C9 -179.0(3)
C7 C8 C9 C10 -0.4(6)
C8 C9 C10 C23 1.2(6)
C3 C4 C11 C12 1.8(5)
C5 C4 C11 C12 -176.0(3)
C2 C1 C12 C11 -0.6(5)
Cl1 C1 C12 C11 179.4(3)
C2 C1 C12 Cl2 177.6(3)
Cl1 C1 C12 Cl2 -2.4(4)
C4 C11 C12 C1 -1.0(5)
C4 C11 C12 Cl2 -179.3(3)
N1 C6 C15 C16 -149.2(3)
C7 C6 C15 C16 85.5(4)
N1 C6 C15 C20 32.1(4)
C7 C6 C15 C20 -93.2(4)
C20 C15 C16 C17 -0.4(5)
C6 C15 C16 C17 -179.1(3)
C15 C16 C17 C18 0.6(6)
C16 C17 C18 C19 -0.4(6)
C17 C18 C19 C20 0.0(6)
C16 C15 C20 C19 0.0(5)
C6 C15 C20 C19 178.7(3)
C16 C15 C20 C21 -179.7(3)
C6 C15 C20 C21 -0.9(5)
C18 C19 C20 C15 0.2(6)
C18 C19 C20 C21 179.9(4)
N1 C5 C21 C20 -0.3(6)
C4 C5 C21 C20 172.8(3)
C15 C20 C21 C5 -17.1(5)
C19 C20 C21 C5 163.2(4)
C8 C7 C22 C23 0.1(5)
C6 C7 C22 C23 178.8(3)
C9 C10 C23 C22 -1.3(6)
C7 C22 C23 C10 0.7(6)
C5 N1 C5A O1A -175.2(3)
C6 N1 C5A O1A 16.5(5)
C5 N1 C5A C1A 7.7(5)
C6 N1 C5A C1A -160.6(3)
